data_4025024
loop_
_publ_author_name
'Ashraf Wilsily'
'Eric Fillion'

_publ_section_title
;
Asymmetric Synthesis of All-Carbon Benzylic Quaternary Stereocenters via
Conjugate Addition to Alkylidene and Indenylidene Meldrum's Acids
;
_journal_name_full 'Journal of Organic Chemistry'
_journal_page_first 8583
_journal_page_last 8594
_journal_paper_doi 10.1021/jo901559d
_journal_volume 74
_journal_year 2009
_chemical_formula_sum 'C14 H14 O4'
_chemical_formula_weight 246.25
_chemical_name_systematic
; 
 ? 
;
_space_group_IT_number 14
_symmetry_cell_setting monoclinic
_symmetry_space_group_name_Hall '-P 2ybc'
_symmetry_space_group_name_H-M 'P 1 21/c 1'
_atom_sites_solution_hydrogens geom
_atom_sites_solution_primary direct
_atom_sites_solution_secondary difmap
_audit_creation_method SHELXL-97
_cell_angle_alpha 90.00
_cell_angle_beta 92.842(1)
_cell_angle_gamma 90.00
_cell_formula_units_Z 4
_cell_length_a 5.5770(3)
_cell_length_b 16.9946(10)
_cell_length_c 13.0891(8)
_cell_measurement_reflns_used 4658
_cell_measurement_temperature 180(1)
_cell_measurement_theta_max 30.05
_cell_measurement_theta_min 2.40
_cell_volume 1239.04(12)
_computing_cell_refinement SAINT
_computing_data_collection SMART
_computing_data_reduction SAINT
_computing_molecular_graphics SHELXTL
_computing_publication_material SHELXTL
_computing_structure_refinement SHELXTL
_computing_structure_solution SHELXTL
_diffrn_ambient_temperature 180(1)
_diffrn_measured_fraction_theta_full 0.995
_diffrn_measured_fraction_theta_max 0.995
_diffrn_measurement_device_type 'Bruker APEX'
_diffrn_measurement_method Omega
_diffrn_radiation_monochromator graphite
_diffrn_radiation_source 'fine-focus sealed tube'
_diffrn_radiation_type MoK\a
_diffrn_radiation_wavelength 0.71073
_diffrn_reflns_av_R_equivalents 0.0278
_diffrn_reflns_av_sigmaI/netI 0.0316
_diffrn_reflns_limit_h_max 7
_diffrn_reflns_limit_h_min -7
_diffrn_reflns_limit_k_max 12
_diffrn_reflns_limit_k_min -22
_diffrn_reflns_limit_l_max 17
_diffrn_reflns_limit_l_min -17
_diffrn_reflns_number 7081
_diffrn_reflns_theta_full 28.28
_diffrn_reflns_theta_max 28.28
_diffrn_reflns_theta_min 1.97
_exptl_absorpt_coefficient_mu 0.097
_exptl_absorpt_correction_type none
_exptl_crystal_colour Colourless
_exptl_crystal_density_diffrn 1.320
_exptl_crystal_density_method 'not measured'
_exptl_crystal_description 'Needle prism fragment'
_exptl_crystal_F_000 520
_exptl_crystal_size_max 0.46
_exptl_crystal_size_mid 0.12
_exptl_crystal_size_min 0.12
_refine_diff_density_max 0.363
_refine_diff_density_min -0.218
_refine_diff_density_rms 0.040
_refine_ls_extinction_coef 0.024(2)
_refine_ls_extinction_expression Fc^*^=kFc[1+0.001xFc^2^\l^3^/sin(2\q)]^-1/4^
_refine_ls_extinction_method SHELXL
_refine_ls_goodness_of_fit_ref 1.932
_refine_ls_hydrogen_treatment constr
_refine_ls_matrix_type full
_refine_ls_number_parameters 167
_refine_ls_number_reflns 3071
_refine_ls_number_restraints 0
_refine_ls_restrained_S_all 1.932
_refine_ls_R_factor_all 0.0593
_refine_ls_R_factor_gt 0.0492
_refine_ls_shift/su_max 0.008
_refine_ls_shift/su_mean 0.000
_refine_ls_structure_factor_coef Fsqd
_refine_ls_weighting_details 'calc w=1/[\s^2^(Fo^2^)+(0.0130P)^2^+0.0000P] where P=(Fo^2^+2Fc^2^)/3'
_refine_ls_weighting_scheme calc
_refine_ls_wR_factor_gt 0.0863
_refine_ls_wR_factor_ref 0.0878
_reflns_number_gt 2562
_reflns_number_total 3071
_reflns_threshold_expression >2sigma(I)
_cod_data_source_file jo901559d_si_001.cif
_cod_data_source_block ef1286m
_cod_depositor_comments
;
The following automatic conversions were performed:
'_symmetry_cell_setting' value 'Monoclinic' changed to 'monoclinic'
according to '/home/saulius/struct/CIF-dictionaries/cif_core.dic'
dictionary named 'cif_core.dic' version 2.4.1 from
2010-06-29.

'_exptl_absorpt_correction_type' value 'None' changed to
'none' according to '/home/saulius/struct/CIF-dictionaries/cif_core.dic'
dictionary named 'cif_core.dic' version 2.4.1 from 2010-06-29.

Automatic conversion script
Id: cif_fix_enum 1527 2010-12-29 10:47:43Z saulius 
;
_cod_original_sg_symbol_H-M P2(1)/c
_cod_database_code 4025024

loop_
_symmetry_equiv_pos_as_xyz
'x, y, z'
'-x, y+1/2, -z+1/2'
'-x, -y, -z'
'x, -y-1/2, z-1/2'

loop_
_atom_site_label
_atom_site_type_symbol
_atom_site_fract_x
_atom_site_fract_y
_atom_site_fract_z
_atom_site_U_iso_or_equiv
_atom_site_adp_type
_atom_site_occupancy
_atom_site_symmetry_multiplicity
_atom_site_calc_flag
_atom_site_refinement_flags
_atom_site_disorder_assembly
_atom_site_disorder_group
O1 O 0.17734(17) 0.50353(5) 0.24797(6) 0.0345(2) Uani 1 1 d . . .
C2 C 0.3416(2) 0.51442(8) 0.33523(9) 0.0316(3) Uani 1 1 d . . .
O3 O 0.25330(17) 0.47106(5) 0.42048(6) 0.0321(2) Uani 1 1 d . . .
C4 C 0.1891(2) 0.39523(8) 0.40578(9) 0.0293(3) Uani 1 1 d . . .
C5 C 0.1749(2) 0.36789(8) 0.29766(9) 0.0291(3) Uani 1 1 d . . .
C6 C 0.1072(3) 0.42965(8) 0.22171(10) 0.0330(3) Uani 1 1 d . . .
C7 C 0.3256(3) 0.59950(8) 0.36332(11) 0.0417(4) Uani 1 1 d . . .
H7X H 0.3617 0.6320 0.3042 0.063 Uiso 1 1 calc R . .
H7Y H 0.4416 0.6110 0.4201 0.063 Uiso 1 1 calc R . .
H7Z H 0.1631 0.6113 0.3841 0.063 Uiso 1 1 calc R . .
C8 C 0.5914(3) 0.48850(9) 0.31277(11) 0.0401(4) Uani 1 1 d . . .
H8X H 0.5888 0.4330 0.2925 0.060 Uiso 1 1 calc R . .
H8Y H 0.6975 0.4952 0.3741 0.060 Uiso 1 1 calc R . .
H8Z H 0.6508 0.5205 0.2571 0.060 Uiso 1 1 calc R . .
O9 O 0.13538(19) 0.35688(5) 0.47807(6) 0.0403(3) Uani 1 1 d . . .
O10 O -0.0088(2) 0.42036(6) 0.14305(7) 0.0451(3) Uani 1 1 d . . .
C11 C 0.2143(2) 0.29269(8) 0.27185(9) 0.0327(3) Uani 1 1 d . . .
C12 C 0.3156(3) 0.23407(8) 0.34637(9) 0.0316(3) Uani 1 1 d . . .
C13 C 0.5355(3) 0.24769(9) 0.39829(10) 0.0389(4) Uani 1 1 d . . .
H13 H 0.6169 0.2962 0.3896 0.047 Uiso 1 1 calc R . .
C14 C 0.6354(3) 0.19073(10) 0.46239(11) 0.0478(4) Uani 1 1 d . . .
H14 H 0.7868 0.1999 0.4968 0.057 Uiso 1 1 calc R . .
C15 C 0.5177(3) 0.12092(10) 0.47690(11) 0.0513(5) Uani 1 1 d . . .
H15 H 0.5868 0.0823 0.5219 0.062 Uiso 1 1 calc R . .
C16 C 0.3003(3) 0.10698(9) 0.42645(11) 0.0458(4) Uani 1 1 d . . .
H16 H 0.2175 0.0591 0.4372 0.055 Uiso 1 1 calc R . .
C17 C 0.2022(3) 0.16281(8) 0.35990(10) 0.0378(4) Uani 1 1 d . . .
H17 H 0.0549 0.1520 0.3230 0.045 Uiso 1 1 calc R . .
C18 C 0.1747(3) 0.26200(9) 0.16496(10) 0.0540(5) Uani 1 1 d . . .
H18X H 0.0147 0.2382 0.1570 0.081 Uiso 1 1 calc R . .
H18Y H 0.2966 0.2222 0.1517 0.081 Uiso 1 1 calc R . .
H18Z H 0.1868 0.3054 0.1162 0.081 Uiso 1 1 calc R . .

loop_
_atom_site_aniso_label
_atom_site_aniso_U_11
_atom_site_aniso_U_22
_atom_site_aniso_U_33
_atom_site_aniso_U_23
_atom_site_aniso_U_13
_atom_site_aniso_U_12
O1 0.0368(6) 0.0346(5) 0.0315(5) 0.0043(4) -0.0029(4) 0.0027(5)
C2 0.0319(8) 0.0351(8) 0.0277(7) 0.0040(5) 0.0020(6) -0.0005(6)
O3 0.0378(6) 0.0320(5) 0.0271(5) -0.0011(4) 0.0051(4) 0.0001(4)
C4 0.0275(7) 0.0313(7) 0.0291(6) 0.0002(5) 0.0020(5) 0.0055(6)
C5 0.0273(7) 0.0343(8) 0.0257(6) 0.0002(5) -0.0003(5) 0.0006(6)
C6 0.0312(8) 0.0387(8) 0.0292(7) -0.0020(6) 0.0031(6) 0.0055(6)
C7 0.0453(10) 0.0337(8) 0.0458(8) 0.0018(6) -0.0004(7) -0.0005(7)
C8 0.0320(8) 0.0454(9) 0.0434(8) 0.0047(6) 0.0056(7) 0.0002(7)
O9 0.0530(7) 0.0388(6) 0.0300(5) 0.0055(4) 0.0101(5) 0.0028(5)
O10 0.0506(7) 0.0513(7) 0.0319(5) -0.0018(4) -0.0122(5) 0.0090(5)
C11 0.0300(8) 0.0370(8) 0.0309(7) -0.0025(6) -0.0024(6) 0.0008(6)
C12 0.0332(8) 0.0322(8) 0.0292(7) -0.0056(5) 0.0005(6) 0.0057(6)
C13 0.0354(9) 0.0413(9) 0.0398(8) -0.0045(6) -0.0024(7) 0.0016(7)
C14 0.0410(10) 0.0579(11) 0.0434(9) -0.0049(7) -0.0102(7) 0.0148(8)
C15 0.0684(13) 0.0441(10) 0.0407(8) 0.0008(7) -0.0053(8) 0.0219(9)
C16 0.0642(12) 0.0331(8) 0.0401(8) -0.0015(6) 0.0036(8) 0.0049(8)
C17 0.0403(9) 0.0371(9) 0.0356(7) -0.0054(6) -0.0004(6) 0.0016(7)
C18 0.0835(14) 0.0410(9) 0.0355(8) -0.0082(7) -0.0153(8) 0.0112(9)

loop_
_atom_type_symbol
_atom_type_description
_atom_type_scat_dispersion_real
_atom_type_scat_dispersion_imag
_atom_type_scat_source
C C 0.0033 0.0016 'International Tables Vol C Tables 4.2.6.8 and 6.1.1.4'
H H 0.0000 0.0000 'International Tables Vol C Tables 4.2.6.8 and 6.1.1.4'
O O 0.0106 0.0060 'International Tables Vol C Tables 4.2.6.8 and 6.1.1.4'

loop_
_geom_angle_atom_site_label_1
_geom_angle_atom_site_label_2
_geom_angle_atom_site_label_3
_geom_angle
_geom_angle_site_symmetry_1
_geom_angle_site_symmetry_3
_geom_angle_publ_flag
C6 O1 C2 119.01(10) . . ?
O1 C2 O3 108.63(10) . . ?
O1 C2 C7 106.03(10) . . ?
O3 C2 C7 106.06(11) . . ?
O1 C2 C8 111.49(11) . . ?
O3 C2 C8 110.87(11) . . ?
C7 C2 C8 113.46(12) . . ?
C4 O3 C2 118.40(9) . . ?
O9 C4 O3 118.79(11) . . ?
O9 C4 C5 125.26(13) . . ?
O3 C4 C5 115.80(11) . . ?
C11 C5 C6 123.02(11) . . ?
C11 C5 C4 122.33(11) . . ?
C6 C5 C4 114.63(11) . . ?
O10 C6 O1 118.49(12) . . ?
O10 C6 C5 126.27(13) . . ?
O1 C6 C5 115.19(11) . . ?
C5 C11 C12 122.32(11) . . ?
C5 C11 C18 123.20(12) . . ?
C12 C11 C18 114.38(12) . . ?
C17 C12 C13 118.76(13) . . ?
C17 C12 C11 120.66(12) . . ?
C13 C12 C11 120.42(13) . . ?
C14 C13 C12 119.97(15) . . ?
C15 C14 C13 120.58(14) . . ?
C16 C15 C14 119.95(14) . . ?
C15 C16 C17 119.84(16) . . ?
C12 C17 C16 120.85(14) . . ?

loop_
_geom_bond_atom_site_label_1
_geom_bond_atom_site_label_2
_geom_bond_distance
_geom_bond_site_symmetry_2
_geom_bond_publ_flag
O1 C6 1.3543(16) . ?
O1 C2 1.4400(15) . ?
C2 O3 1.4440(15) . ?
C2 C7 1.4957(19) . ?
C2 C8 1.5044(19) . ?
O3 C4 1.3489(15) . ?
C4 O9 1.1990(14) . ?
C4 C5 1.4879(16) . ?
C5 C11 1.3426(18) . ?
C5 C6 1.4817(18) . ?
C6 O10 1.1989(14) . ?
C11 C12 1.4862(18) . ?
C11 C18 1.4993(18) . ?
C12 C17 1.3818(19) . ?
C12 C13 1.3917(19) . ?
C13 C14 1.380(2) . ?
C14 C15 1.374(2) . ?
C15 C16 1.372(2) . ?
C16 C17 1.3825(19) . ?

loop_
_cod_related_entry_id
_cod_related_entry_database
_cod_related_entry_code
1 ChemSpider 14247897
